data_2230483
loop_
_publ_author_name
'Betz, Richard'
'Gerber, Thomas'

_publ_section_title
;
 3-Nitrobenzene-1,2-diamine
;
_journal_coeditor_code SJ5135
_journal_issue 6
_journal_name_full 'Acta Crystallographica Section E'
_journal_page_first o1359
_journal_paper_doi 10.1107/S1600536811016825
_journal_volume 67
_journal_year 2011
_chemical_formula_iupac 'C6 H7 N3 O2'
_chemical_formula_moiety 'C6 H7 N3 O2'
_chemical_formula_sum 'C6 H7 N3 O2'
_chemical_formula_weight 153.15
_chemical_name_systematic 3-Nitrobenzene-1,2-diamine
_space_group_IT_number 14
_symmetry_cell_setting monoclinic
_symmetry_space_group_name_Hall '-P 2ybc'
_symmetry_space_group_name_H-M 'P 1 21/c 1'
_atom_sites_solution_hydrogens geom
_atom_sites_solution_primary direct
_atom_sites_solution_secondary difmap
_audit_creation_method SHELXL-97
_cell_angle_alpha 90.00
_cell_angle_beta 126.208(2)
_cell_angle_gamma 90.00
_cell_formula_units_Z 4
_cell_length_a 13.2854(5)
_cell_length_b 3.75040(10)
_cell_length_c 16.3309(6)
_cell_measurement_reflns_used 3115
_cell_measurement_temperature 200(2)
_cell_measurement_theta_max 28.20
_cell_measurement_theta_min 2.50
_cell_volume 656.55(4)
_computing_cell_refinement 'SAINT (Bruker, 2010)'
_computing_data_collection 'APEX2 (Bruker, 2010)'
_computing_data_reduction 'SAINT (Bruker, 2010)'
_computing_molecular_graphics 'ORTEP-3 (Farrugia, 1997) and Mercury (Macrae et al., 2008)'
_computing_publication_material 'SHELXL97 (Sheldrick, 2008) and PLATON (Spek, 2009)'
_computing_structure_refinement 'SHELXL97 (Sheldrick, 2008)'
_computing_structure_solution 'SHELXS97 (Sheldrick, 2008)'
_diffrn_ambient_temperature 200(2)
_diffrn_measured_fraction_theta_full 0.995
_diffrn_measured_fraction_theta_max 0.995
_diffrn_measurement_device_type 'Bruker APEXII CCD'
_diffrn_measurement_method '\f and \w'
_diffrn_radiation_monochromator graphite
_diffrn_radiation_source 'fine-focus sealed tube'
_diffrn_radiation_type MoK\a
_diffrn_radiation_wavelength 0.71073
_diffrn_reflns_av_R_equivalents 0.0429
_diffrn_reflns_av_sigmaI/netI 0.0249
_diffrn_reflns_limit_h_max 17
_diffrn_reflns_limit_h_min -17
_diffrn_reflns_limit_k_max 4
_diffrn_reflns_limit_k_min -4
_diffrn_reflns_limit_l_max 21
_diffrn_reflns_limit_l_min -21
_diffrn_reflns_number 6477
_diffrn_reflns_theta_full 28.27
_diffrn_reflns_theta_max 28.27
_diffrn_reflns_theta_min 3.09
_diffrn_standards_number 0
_exptl_absorpt_coefficient_mu 0.120
_exptl_absorpt_correction_type none
_exptl_crystal_colour red
_exptl_crystal_density_diffrn 1.549
_exptl_crystal_density_method 'not measured'
_exptl_crystal_description rod
_exptl_crystal_F_000 320
_exptl_crystal_size_max 0.549
_exptl_crystal_size_mid 0.237
_exptl_crystal_size_min 0.107
_refine_diff_density_max 0.295
_refine_diff_density_min -0.171
_refine_ls_extinction_method none
_refine_ls_goodness_of_fit_ref 1.048
_refine_ls_hydrogen_treatment mixed
_refine_ls_matrix_type full
_refine_ls_number_parameters 113
_refine_ls_number_reflns 1605
_refine_ls_number_restraints 6
_refine_ls_restrained_S_all 1.056
_refine_ls_R_factor_all 0.0521
_refine_ls_R_factor_gt 0.0401
_refine_ls_shift/su_max 0.000
_refine_ls_shift/su_mean 0.000
_refine_ls_structure_factor_coef Fsqd
_refine_ls_weighting_details 'calc w=1/[\s^2^(Fo^2^)+(0.0550P)^2^+0.1822P] where P=(Fo^2^+2Fc^2^)/3'
_refine_ls_weighting_scheme calc
_refine_ls_wR_factor_gt 0.1051
_refine_ls_wR_factor_ref 0.1147
_reflns_number_gt 1262
_reflns_number_total 1605
_reflns_threshold_expression I>2\s(I)
_cod_data_source_file sj5135.cif
_cod_data_source_block I
_cod_original_sg_symbol_H-M 'P 21/c'
_cod_database_code 2230483
_cod_database_fobs_code 2230483

loop_
_symmetry_equiv_pos_as_xyz
'x, y, z'
'-x, y+1/2, -z+1/2'
'-x, -y, -z'
'x, -y-1/2, z-1/2'

loop_
_atom_site_type_symbol
_atom_site_label
_atom_site_fract_x
_atom_site_fract_y
_atom_site_fract_z
_atom_site_U_iso_or_equiv
_atom_site_adp_type
_atom_site_calc_flag
_atom_site_refinement_flags
_atom_site_occupancy
_atom_site_symmetry_multiplicity
_atom_site_disorder_assembly
_atom_site_disorder_group
O O1 0.13915(10) 0.7321(4) 0.03335(7) 0.0524(3) Uani d . 1 1 . .
O O2 0.30745(12) 1.0010(4) 0.07783(10) 0.0687(4) Uani d . 1 1 . .
N N1 0.13706(12) 0.8731(4) 0.34249(9) 0.0419(3) Uani d D 1 1 . .
H H711 0.1778(16) 0.888(5) 0.4092(10) 0.063 Uiso d D 1 1 . .
H H712 0.1066(16) 0.649(4) 0.3250(14) 0.063 Uiso d D 1 1 . .
N N2 0.07013(10) 0.7189(3) 0.15331(8) 0.0346(3) Uani d D 1 1 . .
H H721 0.0209(14) 0.662(5) 0.1708(12) 0.052 Uiso d D 1 1 . .
H H722 0.0458(15) 0.663(5) 0.0919(10) 0.052 Uiso d D 1 1 . .
N N3 0.23536(11) 0.9000(3) 0.09715(8) 0.0382(3) Uani d . 1 1 . .
C C1 0.22068(11) 0.9559(3) 0.31843(9) 0.0289(3) Uani d . 1 1 . .
C C2 0.18152(10) 0.8773(3) 0.21809(8) 0.0241(3) Uani d . 1 1 . .
C C3 0.26459(10) 0.9743(3) 0.19499(8) 0.0268(3) Uani d . 1 1 . .
C C4 0.37907(11) 1.1429(3) 0.26574(11) 0.0349(3) Uani d . 1 1 . .
H H4 0.4329 1.2060 0.2477 0.042 Uiso calc R 1 1 . .
C C5 0.41227(12) 1.2152(4) 0.36057(10) 0.0397(3) Uani d . 1 1 . .
H H5 0.4895 1.3289 0.4091 0.048 Uiso calc R 1 1 . .
C C6 0.33235(12) 1.1214(4) 0.38622(9) 0.0374(3) Uani d . 1 1 . .
H H6 0.3561 1.1739 0.4524 0.045 Uiso calc R 1 1 . .

loop_
_atom_site_aniso_label
_atom_site_aniso_U_11
_atom_site_aniso_U_22
_atom_site_aniso_U_33
_atom_site_aniso_U_12
_atom_site_aniso_U_13
_atom_site_aniso_U_23
O1 0.0500(6) 0.0787(8) 0.0285(5) -0.0038(6) 0.0231(5) -0.0108(5)
O2 0.0701(8) 0.1063(11) 0.0630(7) -0.0052(7) 0.0575(7) 0.0026(7)
N1 0.0512(7) 0.0525(8) 0.0371(6) 0.0146(6) 0.0344(6) 0.0103(6)
N2 0.0294(5) 0.0433(7) 0.0331(5) -0.0028(4) 0.0195(5) -0.0030(5)
N3 0.0430(6) 0.0493(7) 0.0343(6) 0.0089(5) 0.0294(5) 0.0054(5)
C1 0.0353(6) 0.0286(6) 0.0263(5) 0.0121(5) 0.0201(5) 0.0066(5)
C2 0.0261(5) 0.0237(5) 0.0244(5) 0.0061(4) 0.0160(4) 0.0031(4)
C3 0.0299(6) 0.0276(6) 0.0264(5) 0.0052(4) 0.0185(5) 0.0035(4)
C4 0.0300(6) 0.0283(6) 0.0472(7) 0.0024(5) 0.0233(6) 0.0037(5)
C5 0.0305(6) 0.0294(7) 0.0404(7) 0.0011(5) 0.0106(5) -0.0050(5)
C6 0.0433(7) 0.0331(7) 0.0249(6) 0.0114(5) 0.0140(5) -0.0011(5)

loop_
_atom_type_symbol
_atom_type_description
_atom_type_scat_dispersion_real
_atom_type_scat_dispersion_imag
_atom_type_scat_source
C C 0.0033 0.0016 'International Tables Vol C Tables 4.2.6.8 and 6.1.1.4'
H H 0.0000 0.0000 'International Tables Vol C Tables 4.2.6.8 and 6.1.1.4'
N N 0.0061 0.0033 'International Tables Vol C Tables 4.2.6.8 and 6.1.1.4'
O O 0.0106 0.0060 'International Tables Vol C Tables 4.2.6.8 and 6.1.1.4'

loop_
_geom_angle_atom_site_label_1
_geom_angle_atom_site_label_2
_geom_angle_atom_site_label_3
_geom_angle_site_symmetry_1
_geom_angle_site_symmetry_3
_geom_angle
_geom_angle_publ_flag
C1 N1 H711 . . 108.5(12) ?
C1 N1 H712 . . 113.3(12) ?
H711 N1 H712 . . 106.4(15) ?
C2 N2 H721 . . 122.3(11) ?
C2 N2 H722 . . 119.6(11) ?
H721 N2 H722 . . 118.0(14) ?
O2 N3 O1 . . 120.77(12) ?
O2 N3 C3 . . 119.13(12) ?
O1 N3 C3 . . 120.09(10) ?
C6 C1 N1 . . 121.95(11) ?
C6 C1 C2 . . 120.56(11) ?
N1 C1 C2 . . 117.41(11) ?
N2 C2 C3 . . 125.10(10) ?
N2 C2 C1 . . 118.65(10) ?
C3 C2 C1 . . 116.25(11) ?
C4 C3 C2 . . 122.35(11) ?
C4 C3 N3 . . 117.01(11) ?
C2 C3 N3 . . 120.64(11) ?
C5 C4 C3 . . 119.38(12) ?
C5 C4 H4 . . 120.3 ?
C3 C4 H4 . . 120.3 ?
C4 C5 C6 . . 119.81(12) ?
C4 C5 H5 . . 120.1 ?
C6 C5 H5 . . 120.1 ?
C1 C6 C5 . . 121.65(12) ?
C1 C6 H6 . . 119.2 ?
C5 C6 H6 . . 119.2 ?

loop_
_geom_bond_atom_site_label_1
_geom_bond_atom_site_label_2
_geom_bond_site_symmetry_2
_geom_bond_distance
_geom_bond_publ_flag
O1 N3 . 1.2420(16) ?
O2 N3 . 1.2318(15) ?
N1 C1 . 1.4142(16) ?
N1 H711 . 0.887(12) ?
N1 H712 . 0.903(12) ?
N2 C2 . 1.3462(15) ?
N2 H721 . 0.880(12) ?
N2 H722 . 0.878(12) ?
N3 C3 . 1.4313(15) ?
C1 C6 . 1.3681(18) ?
C1 C2 . 1.4268(15) ?
C2 C3 . 1.4088(15) ?
C3 C4 . 1.4041(17) ?
C4 C5 . 1.364(2) ?
C4 H4 . 0.9500 ?
C5 C6 . 1.397(2) ?
C5 H5 . 0.9500 ?
C6 H6 . 0.9500 ?

loop_
_geom_hbond_atom_site_label_D
_geom_hbond_atom_site_label_H
_geom_hbond_atom_site_label_A
_geom_hbond_site_symmetry_A
_geom_hbond_distance_DH
_geom_hbond_distance_HA
_geom_hbond_distance_DA
_geom_hbond_angle_DHA
N1 H711 O1 4_576 0.887(12) 2.409(16) 3.1257(14) 138.0(15)
N2 H721 N1 2_545 0.880(12) 2.255(13) 3.0800(16) 155.9(15)
N2 H722 O1 . 0.878(12) 1.980(14) 2.6084(14) 127.4(14)
N2 H722 O1 3_565 0.878(12) 2.546(15) 3.1416(16) 125.8(13)

loop_
_geom_torsion_atom_site_label_1
_geom_torsion_atom_site_label_2
_geom_torsion_atom_site_label_3
_geom_torsion_atom_site_label_4
_geom_torsion_site_symmetry_1
_geom_torsion_site_symmetry_2
_geom_torsion_site_symmetry_3
_geom_torsion_site_symmetry_4
_geom_torsion
_geom_torsion_publ_flag
C6 C1 C2 N2 . . . . -179.04(11) ?
N1 C1 C2 N2 . . . . -2.26(17) ?
C6 C1 C2 C3 . . . . 0.96(17) ?
N1 C1 C2 C3 . . . . 177.74(10) ?
N2 C2 C3 C4 . . . . 179.27(11) ?
C1 C2 C3 C4 . . . . -0.73(17) ?
N2 C2 C3 N3 . . . . -1.39(19) ?
C1 C2 C3 N3 . . . . 178.60(10) ?
O2 N3 C3 C4 . . . . -3.56(19) ?
O1 N3 C3 C4 . . . . 175.60(12) ?
O2 N3 C3 C2 . . . . 177.07(12) ?
O1 N3 C3 C2 . . . . -3.77(19) ?
C2 C3 C4 C5 . . . . 0.29(19) ?
N3 C3 C4 C5 . . . . -179.07(11) ?
C3 C4 C5 C6 . . . . -0.04(19) ?
N1 C1 C6 C5 . . . . -177.40(12) ?
C2 C1 C6 C5 . . . . -0.78(19) ?
C4 C5 C6 C1 . . . . 0.3(2) ?

loop_
_cod_related_entry_id
_cod_related_entry_database
_cod_related_entry_code
1 ChemSpider 3562738
